data_1564537
loop_
_publ_author_name
'Fernando, Nathalie K.'
'Cairns, Andrew B.'
'Murray, Claire A.'
'Thompson, Amber L.'
'Dickerson, Joshua L.'
'Garman, Elspeth F.'
'Ahmed, Nayera'
'Ratcliff, Laura E.'
'Regoutz, Anna'

_publ_section_title
;
 Structural and Electronic Effects of X-ray Irradiation on Prototypical
 [M(COD)Cl]<sub>2</sub> Catalysts.
;
_journal_issue 34
_journal_name_full 'The journal of physical chemistry. A'
_journal_page_first 7473
_journal_page_last 7488
_journal_paper_doi 10.1021/acs.jpca.1c05759
_journal_volume 125
_journal_year 2021
_chemical_formula_moiety 'C16 H24 Cl2 Ir2'
_chemical_formula_sum 'C16 H24 Cl2 Ir2'
_chemical_formula_weight 671.71
_space_group_crystal_system orthorhombic
_space_group_IT_number 61
_space_group_name_Hall '-P 2ac 2ab'
_space_group_name_H-M_alt 'P b c a'
_symmetry_Int_Tables_number 61
_atom_sites_solution_primary iterative
_audit_creation_date 2021-08-18
_audit_creation_method
;
Olex2 1.3-ac4
(compiled 2019.04.23 svn.r3594 for Rigaku Oxford Diffraction, GUI svn.r5739)
;
_audit_update_record
;
2021-06-28 # Formatted by publCIF
;
_cell_angle_alpha 90
_cell_angle_beta 90
_cell_angle_gamma 90
_cell_formula_units_Z 8
_cell_length_a 15.18382(11)
_cell_length_b 13.64566(9)
_cell_length_c 16.30646(10)
_cell_measurement_reflns_used 14389
_cell_measurement_temperature 300.0(1)
_cell_measurement_theta_max 25.1160
_cell_measurement_theta_min 1.9360
_cell_volume 3378.59(4)
_computing_cell_refinement 'CrysAlisPro 1.171.40.53 (Rigaku OD, 2019)'
_computing_data_collection 'CrysAlisPro 1.171.40.53 (Rigaku OD, 2019)'
_computing_data_reduction 'CrysAlisPro 1.171.40.53 (Rigaku OD, 2019)'
_computing_molecular_graphics 'Olex2 (Dolomanov et al., 2009)'
_computing_publication_material 'Olex2 (Dolomanov et al., 2009)'
_computing_structure_refinement 'olex2.refine (Bourhis et al., 2015)'
_computing_structure_solution 'olex2.solve (Bourhis et al., 2015)'
_diffrn_ambient_temperature 300.0(1)
_diffrn_detector 'CCD plate'
_diffrn_detector_area_resol_mean 5.8140
_diffrn_measured_fraction_theta_full 0.8679
_diffrn_measured_fraction_theta_max 0.8679
_diffrn_measurement_details
;
List of Runs (angles in degrees, time in seconds):

  # Type    Start    End  Width  t~exp~   \w     \q     \k     \f   Frames
--------------------------------------------------------------------------
  1  \f      0.00 300.00   0.20    0.20   0.00   0.00   0.00    --  1500
;
_diffrn_measurement_device 'I15 Diamond Light Source EH1'
_diffrn_measurement_device_type 'dectris-CrysAlisPro-abstract goniometer imported dectris images'
_diffrn_measurement_method '\f scans'
_diffrn_orient_matrix_type 'CrysAlisPro convention (1999,Acta A55,543-557)'
_diffrn_orient_matrix_UB_11 -0.0329417000
_diffrn_orient_matrix_UB_12 0.0346367000
_diffrn_orient_matrix_UB_13 -0.0019056000
_diffrn_orient_matrix_UB_21 -0.0133148000
_diffrn_orient_matrix_UB_22 -0.0186123000
_diffrn_orient_matrix_UB_23 -0.0372591000
_diffrn_orient_matrix_UB_31 -0.0282148000
_diffrn_orient_matrix_UB_32 -0.0316647000
_diffrn_orient_matrix_UB_33 0.0198215000
_diffrn_radiation_monochromator synchrotron
_diffrn_radiation_probe x-ray
_diffrn_radiation_type synchrotron
_diffrn_radiation_wavelength 0.6889
_diffrn_reflns_av_R_equivalents 0.0447
_diffrn_reflns_av_unetI/netI 0.0237
_diffrn_reflns_limit_h_max 16
_diffrn_reflns_limit_h_min -17
_diffrn_reflns_limit_k_max 14
_diffrn_reflns_limit_k_min -15
_diffrn_reflns_limit_l_max 18
_diffrn_reflns_limit_l_min -18
_diffrn_reflns_number 22799
_diffrn_reflns_theta_full 25.2373
_diffrn_reflns_theta_max 25.24
_diffrn_reflns_theta_min 2.29
_diffrn_source synchrotron
_exptl_absorpt_coefficient_mu 14.742
_exptl_absorpt_correction_T_max 1.00000
_exptl_absorpt_correction_T_min 0.65228
_exptl_absorpt_correction_type multi-scan
_exptl_absorpt_process_details
;
CrysAlisPro 1.171.40.53 (Rigaku Oxford Diffraction, 2019)
Empirical absorption correction using spherical harmonics,
 implemented in SCALE3 ABSPACK scaling algorithm.
;
_exptl_crystal_density_diffrn 2.6409
_exptl_crystal_description 'colourless block'
_exptl_crystal_F_000 2451.1917
_refine_diff_density_max 0.6978
_refine_diff_density_min -1.0307
_refine_diff_density_rms 0.2335
_refine_ls_d_res_high 0.8079
_refine_ls_d_res_low 8.6166
_refine_ls_goodness_of_fit_ref 0.9526
_refine_ls_hydrogen_treatment constr
_refine_ls_matrix_type full
_refine_ls_number_constraints 40
_refine_ls_number_parameters 181
_refine_ls_number_reflns 2917
_refine_ls_number_restraints 0
_refine_ls_restrained_S_all 0.9526
_refine_ls_R_factor_all 0.0235
_refine_ls_R_factor_gt 0.0211
_refine_ls_shift/su_max 0.0003
_refine_ls_shift/su_mean 0.0000
_refine_ls_structure_factor_coef Fsqd
_refine_ls_weighting_details 'w=1/[\s^2^(Fo^2^)+(0.0524P)^2^] where P=(Fo^2^+2Fc^2^)/3'
_refine_ls_weighting_scheme calc
_refine_ls_wR_factor_gt 0.0661
_refine_ls_wR_factor_ref 0.0682
_reflns_Friedel_coverage 0.0
_reflns_limit_h_max 17
_reflns_limit_h_min 0
_reflns_limit_k_max 15
_reflns_limit_k_min 0
_reflns_limit_l_max 18
_reflns_limit_l_min 0
_reflns_number_gt 2668
_reflns_number_total 2917
_reflns_threshold_expression I>=2u(I)
_cod_data_source_file jp1c05759_si_002.cif
_cod_data_source_block 023nkf19_01_
_cod_database_code 1564537
_chemical_oxdiff_formula 'C16 H24 Ir2 Cl2'
_reflns_odcompleteness_completeness 86.05
_reflns_odcompleteness_iscentric 1
_reflns_odcompleteness_theta 25.30
_olex2_refinement_description
;
1. Fixed Uiso
 At 1.2 times of:
  All C(H) groups, All C(H,H) groups
2.a Ternary CH refined with riding coordinates:
 C2(H2), C3(H3), C5(H5), C6(H6), C7(H7), C8(H8), C9(H9), C10(H10)
2.b Secondary CH2 refined with riding coordinates:
 C11(H11a,H11b), C12(H12a,H12b), C13(H13a,H13b), C14(H14a,H14b), C15(H15a,
 H15b), C16(H16a,H16b), C18(H18a,H18b), C19(H19a,H19b)
;
_olex2_submission_special_instructions 'No special instructions were received'
_oxdiff_exptl_absorpt_empirical_details
;
Empirical correction (ABSPACK) includes:
- Absorption correction using spherical harmonics
- Frame scaling
;
_oxdiff_exptl_absorpt_empirical_full_max 1.459
_oxdiff_exptl_absorpt_empirical_full_min 0.827

loop_
_space_group_symop_id
_space_group_symop_operation_xyz
1 x,y,z
2 x+1/2,-y+1/2,-z
3 -x,y+1/2,-z+1/2
4 -x+1/2,-y,z+1/2
5 -x,-y,-z
6 -x-1/2,y-1/2,z
7 x,-y-1/2,z-1/2
8 x-1/2,y,-z-1/2

loop_
_atom_site_label
_atom_site_type_symbol
_atom_site_fract_x
_atom_site_fract_y
_atom_site_fract_z
_atom_site_U_iso_or_equiv
_atom_site_adp_type
_atom_site_occupancy
_atom_site_refinement_flags_posn
Ir1 Ir 0.357396(13) 0.381581(14) 0.254808(10) 0.03992(10) Uani 1.000000 .
Ir2 Ir 0.274478(12) 0.263550(15) 0.381919(11) 0.04088(10) Uani 1.000000 .
Cl1 Cl 0.35572(9) 0.20548(10) 0.26576(8) 0.0549(4) Uani 1.000000 .
Cl2 Cl 0.20321(8) 0.36635(12) 0.28292(9) 0.0630(4) Uani 1.000000 .
C2 C 0.4920(3) 0.3913(4) 0.2810(4) 0.0506(12) Uani 1.000000 .
C3 C 0.4797(3) 0.3870(4) 0.1963(3) 0.0553(14) Uani 1.000000 .
C5 C 0.3751(4) 0.2202(4) 0.4613(4) 0.0577(14) Uani 1.000000 .
C6 C 0.3102(4) 0.1494(4) 0.4612(3) 0.0621(15) Uani 1.000000 .
C7 C 0.2443(4) 0.3583(4) 0.4792(4) 0.0605(16) Uani 1.000000 .
C8 C 0.1789(4) 0.2860(4) 0.4727(3) 0.0621(15) Uani 1.000000 .
C9 C 0.3483(4) 0.5236(4) 0.2074(4) 0.0632(16) Uani 1.000000 .
C10 C 0.3611(4) 0.5275(4) 0.2912(5) 0.0644(16) Uani 1.000000 .
C11 C 0.2433(6) 0.1332(5) 0.5298(5) 0.098(3) Uani 1.000000 .
C12 C 0.5158(4) 0.4829(5) 0.3266(4) 0.084(2) Uani 1.000000 .
C13 C 0.4895(5) 0.4734(5) 0.1392(4) 0.086(2) Uani 1.000000 .
C14 C 0.4206(5) 0.5469(6) 0.1454(5) 0.106(3) Uani 1.000000 .
C15 C 0.3883(5) 0.2937(5) 0.5294(4) 0.087(2) Uani 1.000000 .
C16 C 0.3142(5) 0.3571(5) 0.5443(4) 0.093(3) Uani 1.000000 .
C18 C 0.4487(5) 0.5563(5) 0.3310(5) 0.104(3) Uani 1.000000 .
C19 C 0.1697(5) 0.2016(6) 0.5310(5) 0.095(2) Uani 1.000000 .
H2 H 0.5170(3) 0.3315(4) 0.3047(4) 0.0607(15) Uiso 1.000000 R
H3 H 0.4977(3) 0.3245(4) 0.1719(3) 0.0664(16) Uiso 1.000000 R
H5 H 0.4296(4) 0.2005(4) 0.4336(4) 0.0693(17) Uiso 1.000000 R
H6 H 0.3272(4) 0.0890(4) 0.4327(3) 0.0745(18) Uiso 1.000000 R
H7 H 0.2254(4) 0.4240(4) 0.4623(4) 0.0725(19) Uiso 1.000000 R
H8 H 0.1227(4) 0.3105(4) 0.4514(3) 0.0746(18) Uiso 1.000000 R
H9 H 0.2890(4) 0.5423(4) 0.1896(4) 0.0758(19) Uiso 1.000000 R
H10 H 0.3090(4) 0.5486(4) 0.3220(5) 0.0773(19) Uiso 1.000000 R
H11a H 0.2200(6) 0.0672(5) 0.5249(5) 0.117(3) Uiso 1.000000 R
H11b H 0.2738(6) 0.1374(5) 0.5819(5) 0.117(3) Uiso 1.000000 R
H12a H 0.5323(4) 0.4649(5) 0.3821(4) 0.101(2) Uiso 1.000000 R
H12b H 0.5673(4) 0.5115(5) 0.3008(4) 0.101(2) Uiso 1.000000 R
H13a H 0.5457(5) 0.5047(5) 0.1501(4) 0.104(3) Uiso 1.000000 R
H13b H 0.4910(5) 0.4493(5) 0.0833(4) 0.104(3) Uiso 1.000000 R
H14a H 0.3938(5) 0.5551(6) 0.0918(5) 0.127(3) Uiso 1.000000 R
H14b H 0.4474(5) 0.6090(6) 0.1603(5) 0.127(3) Uiso 1.000000 R
H15a H 0.4017(5) 0.2584(5) 0.5796(4) 0.104(3) Uiso 1.000000 R
H15b H 0.4391(5) 0.3339(5) 0.5162(4) 0.104(3) Uiso 1.000000 R
H16a H 0.3360(5) 0.4234(5) 0.5513(4) 0.112(3) Uiso 1.000000 R
H16b H 0.2871(5) 0.3376(5) 0.5957(4) 0.112(3) Uiso 1.000000 R
H18a H 0.4702(5) 0.6153(5) 0.3046(5) 0.125(3) Uiso 1.000000 R
H18b H 0.4380(5) 0.5718(5) 0.3882(5) 0.125(3) Uiso 1.000000 R
H19a H 0.1632(5) 0.2272(6) 0.5861(5) 0.114(3) Uiso 1.000000 R
H19b H 0.1162(5) 0.1661(6) 0.5177(5) 0.114(3) Uiso 1.000000 R

loop_
_atom_site_aniso_label
_atom_site_aniso_U_11
_atom_site_aniso_U_22
_atom_site_aniso_U_33
_atom_site_aniso_U_12
_atom_site_aniso_U_13
_atom_site_aniso_U_23
Ir1 0.03152(17) 0.05028(17) 0.03796(16) 0.00101(7) -0.00167(7) 0.00275(7)
Ir2 0.04320(16) 0.04611(16) 0.03334(15) -0.00220(7) -0.00029(7) -0.00044(7)
Cl1 0.0710(10) 0.0492(8) 0.0446(7) -0.0054(6) 0.0109(6) -0.0088(6)
Cl2 0.0315(6) 0.1048(11) 0.0527(8) 0.0027(6) -0.0040(6) 0.0230(8)
C2 0.033(3) 0.061(3) 0.057(3) -0.002(2) -0.005(3) 0.008(3)
C3 0.035(3) 0.072(3) 0.058(3) 0.003(2) 0.012(3) 0.002(2)
C5 0.067(3) 0.053(3) 0.053(4) 0.018(3) -0.011(3) 0.001(3)
C6 0.092(5) 0.042(3) 0.053(3) 0.014(3) 0.006(3) 0.001(2)
C7 0.077(4) 0.056(4) 0.048(3) 0.022(3) -0.001(3) -0.006(3)
C8 0.062(4) 0.077(4) 0.048(3) 0.011(3) 0.013(3) 0.006(3)
C9 0.057(4) 0.054(3) 0.078(4) 0.012(2) 0.002(3) 0.021(3)
C10 0.061(4) 0.047(3) 0.085(5) 0.013(2) 0.013(3) -0.009(3)
C11 0.146(7) 0.062(4) 0.085(5) 0.017(5) 0.047(5) 0.028(4)
C12 0.073(4) 0.085(4) 0.095(5) -0.011(4) -0.030(4) -0.018(4)
C13 0.063(4) 0.106(5) 0.091(5) -0.005(4) 0.021(4) 0.040(4)
C14 0.107(6) 0.093(5) 0.116(6) -0.005(5) 0.026(5) 0.052(5)
C15 0.096(5) 0.095(5) 0.069(5) 0.015(4) -0.035(4) -0.015(4)
C16 0.122(6) 0.080(4) 0.077(5) 0.021(5) -0.042(5) -0.040(4)
C18 0.097(6) 0.094(5) 0.121(7) -0.016(4) -0.002(5) -0.050(5)
C19 0.103(5) 0.107(5) 0.075(5) 0.005(5) 0.037(4) 0.030(4)

loop_
_atom_type_symbol
_atom_type_scat_dispersion_real
_atom_type_scat_dispersion_imag
_atom_type_scat_Cromer_Mann_a1
_atom_type_scat_Cromer_Mann_a2
_atom_type_scat_Cromer_Mann_a3
_atom_type_scat_Cromer_Mann_a4
_atom_type_scat_Cromer_Mann_b1
_atom_type_scat_Cromer_Mann_b2
_atom_type_scat_Cromer_Mann_b3
_atom_type_scat_Cromer_Mann_b4
_atom_type_scat_Cromer_Mann_c
_atom_type_scat_source
_atom_type_scat_dispersion_source
H -0.00003 0.00000 0.49300 0.32291 0.14019 0.04081 10.51090 26.12570 3.14236 57.79970 0.0030380000826 'International Tables Volume C Table 6.1.1.4 (pp. 500-502)' custom
C 0.00317 0.00150 2.31000 1.02000 1.58860 0.86500 20.84390 10.20750 0.56870 51.65120 0.215599998832 'International Tables Volume C Table 6.1.1.4 (pp. 500-502)' custom
Ir -1.10942 7.59628 27.30490 16.72960 15.61150 5.83377 1.59279 8.86553 0.41792 45.00110 11.4722003937 'International Tables Volume C Table 6.1.1.4 (pp. 500-502)' custom
Cl 0.14177 0.15073 11.46040 7.19640 6.25560 1.64550 0.01040 1.16620 18.51940 47.77840 -9.55739974976 'International Tables Volume C Table 6.1.1.4 (pp. 500-502)' custom

loop_
_geom_angle_atom_site_label_1
_geom_angle_atom_site_label_2
_geom_angle_atom_site_label_3
_geom_angle
_geom_angle_site_symmetry_1
_geom_angle_site_symmetry_3
_geom_angle_publ_flag
Cl1 Ir1 Ir2 52.48(3) . . ?
Cl2 Ir1 Ir2 52.62(3) . . ?
Cl2 Ir1 Cl1 83.62(5) . . ?
C2 Ir1 Ir2 108.18(14) . . ?
C2 Ir1 Cl1 93.35(14) . . ?
C2 Ir1 Cl2 157.13(16) . . ?
C3 Ir1 Ir2 136.80(14) . . ?
C3 Ir1 Cl1 94.49(14) . . ?
C3 Ir1 Cl2 163.67(16) . . ?
C3 Ir1 C2 39.0(2) . . ?
C9 Ir1 Ir2 138.37(17) . . ?
C9 Ir1 Cl1 161.96(19) . . ?
C9 Ir1 Cl2 94.97(15) . . ?
C9 Ir1 C2 94.7(2) . . ?
C9 Ir1 C3 81.8(2) . . ?
C10 Ir1 Ir2 109.79(19) . . ?
C10 Ir1 Cl1 159.2(2) . . ?
C10 Ir1 Cl2 93.14(16) . . ?
C10 Ir1 C2 81.7(2) . . ?
C10 Ir1 C3 94.2(2) . . ?
C10 Ir1 C9 38.7(3) . . ?
Cl1 Ir2 Ir1 52.94(3) . . ?
Cl2 Ir2 Ir1 52.55(3) . . ?
Cl2 Ir2 Cl1 83.89(5) . . ?
C5 Ir2 Ir1 106.35(18) . . ?
C5 Ir2 Cl1 91.12(18) . . ?
C5 Ir2 Cl2 156.02(17) . . ?
C6 Ir2 Ir1 137.61(18) . . ?
C6 Ir2 Cl1 96.23(16) . . ?
C6 Ir2 Cl2 165.30(19) . . ?
C6 Ir2 C5 38.5(2) . . ?
C7 Ir2 Ir1 106.96(18) . . ?
C7 Ir2 Cl1 156.15(19) . . ?
C7 Ir2 Cl2 92.83(16) . . ?
C7 Ir2 C5 82.3(2) . . ?
C7 Ir2 C6 92.8(2) . . ?
C8 Ir2 Ir1 136.17(16) . . ?
C8 Ir2 Cl1 164.52(17) . . ?
C8 Ir2 Cl2 94.45(16) . . ?
C8 Ir2 C5 96.3(2) . . ?
C8 Ir2 C6 81.5(2) . . ?
C8 Ir2 C7 39.1(2) . . ?
Ir2 Cl1 Ir1 74.58(4) . . ?
Ir2 Cl2 Ir1 74.83(4) . . ?
C3 C2 Ir1 70.4(3) . . ?
C12 C2 Ir1 112.9(4) . . ?
C12 C2 C3 124.0(5) . . ?
C2 C3 Ir1 70.6(3) . . ?
C13 C3 Ir1 113.3(4) . . ?
C13 C3 C2 124.4(5) . . ?
C6 C5 Ir2 71.0(3) . . ?
C15 C5 Ir2 111.4(4) . . ?
C15 C5 C6 124.1(6) . . ?
C5 C6 Ir2 70.4(3) . . ?
C11 C6 Ir2 112.8(4) . . ?
C11 C6 C5 125.1(6) . . ?
C8 C7 Ir2 70.4(3) . . ?
C16 C7 Ir2 111.9(4) . . ?
C16 C7 C8 123.0(6) . . ?
C7 C8 Ir2 70.5(3) . . ?
C19 C8 Ir2 113.6(4) . . ?
C19 C8 C7 124.0(6) . . ?
C10 C9 Ir1 70.1(3) . . ?
C14 C9 Ir1 113.0(4) . . ?
C14 C9 C10 123.1(6) . . ?
C9 C10 Ir1 71.2(3) . . ?
C18 C10 Ir1 113.0(4) . . ?
C18 C10 C9 123.4(6) . . ?
C19 C11 C6 115.3(5) . . ?
C18 C12 C2 115.9(5) . . ?
C14 C13 C3 115.2(5) . . ?
C13 C14 C9 114.8(5) . . ?
C16 C15 C5 114.8(5) . . ?
C15 C16 C7 116.1(5) . . ?
C12 C18 C10 114.7(5) . . ?
C11 C19 C8 114.3(5) . . ?

loop_
_geom_bond_atom_site_label_1
_geom_bond_atom_site_label_2
_geom_bond_distance
_geom_bond_site_symmetry_2
_geom_bond_publ_flag
Ir1 Ir2 2.9113(3) . ?
Ir1 Cl1 2.4098(14) . ?
Ir1 Cl2 2.3947(13) . ?
Ir1 C2 2.093(5) . ?
Ir1 C3 2.090(5) . ?
Ir1 C9 2.091(5) . ?
Ir1 C10 2.078(5) . ?
Ir2 Cl1 2.3953(13) . ?
Ir2 Cl2 2.3968(13) . ?
Ir2 C5 2.088(5) . ?
Ir2 C6 2.096(5) . ?
Ir2 C7 2.097(5) . ?
Ir2 C8 2.095(5) . ?
C2 C3 1.395(9) . ?
C2 C12 1.498(7) . ?
C3 C13 1.511(7) . ?
C5 C6 1.381(8) . ?
C5 C15 1.509(10) . ?
C6 C11 1.527(9) . ?
C7 C8 1.403(8) . ?
C7 C16 1.503(9) . ?
C8 C19 1.500(9) . ?
C9 C10 1.381(12) . ?
C9 C14 1.526(9) . ?
C10 C18 1.532(9) . ?
C11 C19 1.457(9) . ?
C12 C18 1.431(9) . ?
C13 C14 1.453(10) . ?
C15 C16 1.440(9) . ?

loop_
_publcif_info_cif.paper_type
?
